data_2005457
loop_
_publ_author_name
'Clegg, W.'
'Elsegood, M. R. J.'
'Heath, S. L.'
'Houlton, A.'
'Shipman, M. A.'

_publ_section_title
;
 Conformational Flexibility in <i>N</i>-Benzylideneanilines
;
_journal_issue 10
_journal_name_full 'Acta Crystallographica Section C'
_journal_page_first 2548
_journal_page_last 2552
_journal_paper_doi 10.1107/S0108270196009225
_journal_volume 52
_journal_year 1996
_chemical_formula_sum 'C14 H12 N2 O3'
_chemical_formula_weight 256.26
_chemical_name_systematic
;
 p-nitro-N-(p-methoxybenzylidene)aniline
;
_space_group_IT_number 14
_symmetry_cell_setting monoclinic
_symmetry_space_group_name_Hall '-P 2yn'
_symmetry_space_group_name_H-M 'P 1 21/n 1'
_audit_creation_method SHELXL
_cell_angle_alpha 90.000(2)
_cell_angle_beta 99.642(2)
_cell_angle_gamma 90.000(2)
_cell_formula_units_Z 8
_cell_length_a 11.4508(10)
_cell_length_b 7.3793(7)
_cell_length_c 29.047(3)
_cell_measurement_reflns_used 6209
_cell_measurement_temperature 160(2)
_cell_measurement_theta_max 27.97
_cell_measurement_theta_min 2.85
_cell_volume 2419.8(4)
_computing_cell_refinement 'local programs'
_computing_data_collection 'SMART (Siemens, 1995)'
_computing_data_reduction 'SAINT (Siemens, 1995)'
_computing_molecular_graphics SHELXTL
_computing_publication_material 'SHELXTL and local programs'
_computing_structure_refinement SHELXTL
_computing_structure_solution 'SHELXTL (Sheldrick, 1994)'
_diffrn_ambient_temperature 160(2)
_diffrn_measurement_device 'Siemens SMART CCD diffractometer'
_diffrn_measurement_method '\w rotation with narrow frames'
_diffrn_radiation_monochromator graphite
_diffrn_radiation_source 'fine-focus sealed tube'
_diffrn_radiation_type MoK\a
_diffrn_radiation_wavelength 0.71073
_diffrn_reflns_av_R_equivalents 0.0345
_diffrn_reflns_av_sigmaI/netI 0.0287
_diffrn_reflns_limit_h_max 15
_diffrn_reflns_limit_h_min -12
_diffrn_reflns_limit_k_max 9
_diffrn_reflns_limit_k_min -9
_diffrn_reflns_limit_l_max 36
_diffrn_reflns_limit_l_min -31
_diffrn_reflns_number 12225
_diffrn_reflns_theta_max 25.00
_diffrn_reflns_theta_min 1.42
_diffrn_standards_decay_% 0
_diffrn_standards_number 0
_exptl_absorpt_coefficient_mu 0.101
_exptl_absorpt_correction_type none
_exptl_crystal_colour Yellow
_exptl_crystal_density_diffrn 1.407
_exptl_crystal_density_method 'not measured'
_exptl_crystal_description Block
_exptl_crystal_F_000 1072
_exptl_crystal_size_max 0.40
_exptl_crystal_size_mid 0.28
_exptl_crystal_size_min 0.20
_refine_diff_density_max 0.231
_refine_diff_density_min -0.200
_refine_ls_extinction_coef 0.0027(4)
_refine_ls_extinction_method 'SHELXTL (Sheldrick, 1995)'
_refine_ls_goodness_of_fit_all 1.063
_refine_ls_goodness_of_fit_obs 1.077
_refine_ls_hydrogen_treatment 'H atoms riding (see below)'
_refine_ls_matrix_type full
_refine_ls_number_parameters 346
_refine_ls_number_reflns 4260
_refine_ls_number_restraints 0
_refine_ls_restrained_S_all 1.063
_refine_ls_restrained_S_obs 1.077
_refine_ls_R_factor_all 0.0560
_refine_ls_R_factor_obs 0.0386
_refine_ls_shift/esd_max 0.000
_refine_ls_shift/esd_mean 0.000
_refine_ls_structure_factor_coef Fsqd
_refine_ls_weighting_details 'w=1/[\s^2^(Fo^2^)+(0.0487P)^2^+0.7611P] where P=(Fo^2^+2Fc^2^)/3'
_refine_ls_weighting_scheme calc
_refine_ls_wR_factor_all 0.1061
_refine_ls_wR_factor_obs 0.0937
_reflns_number_observed 3314
_reflns_number_total 4260
_reflns_observed_criterion >2\s(I)
_cod_data_source_file ab1402.cif
_cod_data_source_block II
_cod_depositor_comments
;
The following automatic conversions were performed:

'_refine_ls_weighting_scheme' value 'calc
w=1/[\s^2^(Fo^2^)+(0.0487P)^2^+0.7611P] where P=(Fo^2^+2Fc^2^)/3' was
changed to 'calc'. New tag '_refine_ls_weighting_details' was
created. The value of the new tag was set to
'w=1/[\s^2^(Fo^2^)+(0.0487P)^2^+0.7611P] where P=(Fo^2^+2Fc^2^)/3'.

Automatic conversion script
Id: cif_fix_values 3143 2015-03-26 13:38:13Z robertas 
;
_cod_original_sg_symbol_H-M 'P 21/n'
_cod_database_code 2005457

loop_
_symmetry_equiv_pos_as_xyz
'x, y, z'
'-x+1/2, y+1/2, -z+1/2'
'-x, -y, -z'
'x-1/2, -y-1/2, z-1/2'

loop_
_atom_site_aniso_label
_atom_site_aniso_U_11
_atom_site_aniso_U_22
_atom_site_aniso_U_33
_atom_site_aniso_U_12
_atom_site_aniso_U_13
_atom_site_aniso_U_23
O1 0.0330(7) 0.0588(9) 0.0355(7) 0.0035(6) 0.0115(6) -0.0044(6)
O2 0.0403(7) 0.0530(8) 0.0249(7) 0.0011(6) 0.0013(6) 0.0016(6)
N1 0.0312(8) 0.0319(8) 0.0300(8) -0.0026(6) 0.0072(6) -0.0007(6)
C1 0.0294(9) 0.0256(9) 0.0237(9) -0.0031(7) 0.0057(7) -0.0008(7)
C2 0.0273(9) 0.0308(9) 0.0266(9) -0.0010(7) 0.0001(7) 0.0000(7)
C3 0.0242(8) 0.0332(10) 0.0304(9) 0.0016(7) 0.0050(7) -0.0033(7)
C4 0.0262(8) 0.0228(8) 0.0273(9) -0.0007(7) 0.0042(7) -0.0001(7)
C5 0.0266(8) 0.0371(10) 0.0265(9) 0.0020(7) 0.0006(7) -0.0015(7)
C6 0.0234(8) 0.0390(10) 0.0329(10) 0.0023(7) 0.0065(7) -0.0003(8)
N2 0.0263(7) 0.0312(8) 0.0261(7) 0.0011(6) 0.0056(6) -0.0022(6)
C7 0.0254(8) 0.0302(9) 0.0266(9) -0.0004(7) 0.0013(7) 0.0001(7)
C8 0.0247(8) 0.0229(9) 0.0270(9) -0.0023(6) 0.0045(7) -0.0012(7)
C9 0.0232(8) 0.0312(9) 0.0271(9) 0.0006(7) 0.0004(7) 0.0004(7)
C10 0.0224(8) 0.0279(9) 0.0337(10) 0.0018(7) 0.0066(7) -0.0011(7)
C11 0.0292(9) 0.0236(9) 0.0247(9) -0.0028(7) 0.0076(7) -0.0010(7)
C12 0.0269(8) 0.0338(10) 0.0275(9) 0.0031(7) 0.0017(7) 0.0017(7)
C13 0.0226(8) 0.0289(9) 0.0313(9) 0.0023(7) 0.0039(7) -0.0018(7)
O3 0.0345(6) 0.0388(7) 0.0269(6) 0.0052(5) 0.0088(5) -0.0005(5)
C14 0.0409(10) 0.0444(11) 0.0327(10) 0.0089(9) 0.0157(8) -0.0002(8)
O4 0.0419(8) 0.0989(13) 0.0262(7) -0.0057(8) 0.0015(6) 0.0021(7)
O5 0.0347(7) 0.0704(10) 0.0393(8) -0.0048(7) 0.0158(6) 0.0026(7)
N3 0.0326(8) 0.0440(9) 0.0299(8) 0.0051(7) 0.0069(7) 0.0026(7)
C15 0.0279(9) 0.0298(9) 0.0251(9) 0.0074(7) 0.0070(7) 0.0026(7)
C16 0.0272(9) 0.0276(9) 0.0285(9) 0.0023(7) 0.0003(7) -0.0013(7)
C17 0.0249(8) 0.0246(9) 0.0310(9) -0.0003(7) 0.0064(7) 0.0028(7)
C18 0.0266(8) 0.0214(8) 0.0265(9) 0.0048(6) 0.0050(7) 0.0026(7)
C19 0.0233(8) 0.0274(9) 0.0260(9) 0.0041(7) 0.0001(7) -0.0002(7)
C20 0.0212(8) 0.0266(9) 0.0327(9) 0.0030(7) 0.0053(7) 0.0028(7)
N4 0.0285(8) 0.0271(8) 0.0266(8) -0.0003(6) 0.0061(6) 0.0012(6)
C21 0.0275(8) 0.0244(9) 0.0264(9) -0.0011(7) 0.0015(7) 0.0008(7)
C22 0.0273(8) 0.0218(8) 0.0255(9) -0.0028(6) 0.0050(7) -0.0006(6)
C23 0.0253(8) 0.0286(9) 0.0283(9) 0.0000(7) 0.0008(7) 0.0013(7)
C24 0.0238(8) 0.0301(9) 0.0315(9) 0.0001(7) 0.0068(7) -0.0020(7)
C25 0.0287(9) 0.0236(9) 0.0256(9) -0.0041(7) 0.0066(7) -0.0019(7)
C26 0.0248(8) 0.0267(9) 0.0245(9) -0.0012(7) -0.0003(7) 0.0004(7)
C27 0.0222(8) 0.0238(8) 0.0290(9) -0.0018(6) 0.0040(7) -0.0014(7)
O6 0.0311(6) 0.0463(8) 0.0258(6) 0.0010(5) 0.0091(5) -0.0017(5)
C28 0.0328(10) 0.0515(12) 0.0354(10) 0.0002(9) 0.0146(8) -0.0058(9)

loop_
_atom_site_label
_atom_site_occupancy
_atom_site_fract_x
_atom_site_fract_y
_atom_site_fract_z
_atom_site_U_iso_or_equiv
_atom_site_thermal_displace_type
_atom_site_calc_flag
_atom_site_refinement_flags
_atom_site_type_symbol
O1 1 0.74678(11) 0.59374(19) -0.14399(4) 0.0418(3) Uani d . O
O2 1 0.56733(11) 0.65672(18) -0.17618(4) 0.0399(3) Uani d . O
N1 1 0.64361(12) 0.63512(19) -0.14161(5) 0.0308(3) Uani d . N
C1 1 0.61159(14) 0.6607(2) -0.09542(5) 0.0261(4) Uani d . C
C2 1 0.49467(14) 0.6950(2) -0.09207(6) 0.0288(4) Uani d . C
H2 1 0.4361 0.7005 -0.1194 0.035 Uiso calc R H
C3 1 0.46390(14) 0.7211(2) -0.04872(6) 0.0292(4) Uani d . C
H3 1 0.3833 0.7413 -0.0462 0.035 Uiso calc R H
C4 1 0.54996(13) 0.7181(2) -0.00839(6) 0.0255(4) Uani d . C
C5 1 0.66725(14) 0.6825(2) -0.01292(6) 0.0305(4) Uani d . C
H5 1 0.7264 0.6781 0.0142 0.037 Uiso calc R H
C6 1 0.69862(14) 0.6534(2) -0.05622(6) 0.0316(4) Uani d . C
H6 1 0.7786 0.6287 -0.0590 0.038 Uiso calc R H
N2 1 0.52740(11) 0.74359(19) 0.03741(5) 0.0277(3) Uani d . N
C7 1 0.42926(14) 0.8109(2) 0.04449(6) 0.0277(4) Uani d . C
H7 1 0.3724 0.8474 0.0185 0.033 Uiso calc R H
C8 1 0.40201(13) 0.8332(2) 0.09130(5) 0.0249(4) Uani d . C
C9 1 0.29548(14) 0.9109(2) 0.09839(6) 0.0276(4) Uani d . C
H9 1 0.2385 0.9451 0.0722 0.033 Uiso calc R H
C10 1 0.27126(14) 0.9390(2) 0.14307(6) 0.0278(4) Uani d . C
H10 1 0.1984 0.9926 0.1474 0.033 Uiso calc R H
C11 1 0.35394(14) 0.8886(2) 0.18143(6) 0.0255(4) Uani d . C
C12 1 0.45998(14) 0.8062(2) 0.17486(6) 0.0297(4) Uani d . C
H12 1 0.5160 0.7687 0.2010 0.036 Uiso calc R H
C13 1 0.48267(13) 0.7799(2) 0.13055(6) 0.0276(4) Uani d . C
H13 1 0.5549 0.7241 0.1264 0.033 Uiso calc R H
O3 1 0.34108(10) 0.91301(16) 0.22686(4) 0.0330(3) Uani d . O
C14 1 0.24133(16) 1.0169(3) 0.23568(6) 0.0382(4) Uani d . C
H14A 1 0.2466 1.0349 0.2694 0.057 Uiso calc R H
H14B 1 0.1680 0.9520 0.2235 0.057 Uiso calc R H
H14C 1 0.2412 1.1350 0.2202 0.057 Uiso calc R H
O4 1 0.84749(12) 0.1158(2) 0.02056(4) 0.0562(4) Uani d . O
O5 1 1.02618(11) 0.1903(2) 0.05005(4) 0.0470(4) Uani d . O
N3 1 0.92548(13) 0.1453(2) 0.05406(5) 0.0353(4) Uani d . N
C15 1 0.89666(14) 0.1275(2) 0.10102(6) 0.0273(4) Uani d . C
C16 1 0.79105(14) 0.0450(2) 0.10647(6) 0.0283(4) Uani d . C
H16 1 0.7398 -0.0043 0.0804 0.034 Uiso calc R H
C17 1 0.76200(14) 0.0360(2) 0.15061(6) 0.0266(4) Uani d . C
H17 1 0.6900 -0.0201 0.1549 0.032 Uiso calc R H
C18 1 0.83706(14) 0.1084(2) 0.18894(6) 0.0248(4) Uani d . C
C19 1 0.94510(13) 0.1845(2) 0.18268(6) 0.0260(4) Uani d . C
H19 1 0.9984 0.2287 0.2089 0.031 Uiso calc R H
C20 1 0.97475(13) 0.1956(2) 0.13858(6) 0.0267(4) Uani d . C
H20 1 1.0475 0.2490 0.1341 0.032 Uiso calc R H
N4 1 0.81133(11) 0.10037(18) 0.23477(5) 0.0272(3) Uani d . N
C21 1 0.70560(14) 0.1318(2) 0.24128(6) 0.0265(4) Uani d . C
H21 1 0.6474 0.1646 0.2153 0.032 Uiso calc R H
C22 1 0.67146(13) 0.1189(2) 0.28723(6) 0.0248(4) Uani d . C
C23 1 0.55873(14) 0.1722(2) 0.29386(6) 0.0278(4) Uani d . C
H23 1 0.5032 0.2122 0.2678 0.033 Uiso calc R H
C24 1 0.52589(14) 0.1679(2) 0.33768(6) 0.0282(4) Uani d . C
H24 1 0.4484 0.2032 0.3416 0.034 Uiso calc R H
C25 1 0.60768(14) 0.1113(2) 0.37574(6) 0.0257(4) Uani d . C
C26 1 0.72032(14) 0.0557(2) 0.36969(6) 0.0259(4) Uani d . C
H26 1 0.7757 0.0158 0.3958 0.031 Uiso calc R H
C27 1 0.75158(14) 0.0583(2) 0.32607(6) 0.0250(4) Uani d . C
H27 1 0.8282 0.0186 0.3222 0.030 Uiso calc R H
O6 1 0.58700(10) 0.10211(17) 0.42072(4) 0.0339(3) Uani d . O
C28 1 0.47538(15) 0.1672(3) 0.42980(6) 0.0389(4) Uani d . C
H28A 1 0.4740 0.1616 0.4634 0.058 Uiso calc R H
H28B 1 0.4115 0.0918 0.4131 0.058 Uiso calc R H
H28C 1 0.4642 0.2930 0.4191 0.058 Uiso calc R H

loop_
_atom_type_symbol
_atom_type_description
_atom_type_scat_dispersion_real
_atom_type_scat_dispersion_imag
_atom_type_scat_source
C C 0.0033 0.0016 'International Tables Vol C Tables 4.2.6.8 and 6.1.1.4'
H H 0.0000 0.0000 'International Tables Vol C Tables 4.2.6.8 and 6.1.1.4'
N N 0.0061 0.0033 'International Tables Vol C Tables 4.2.6.8 and 6.1.1.4'
O O 0.0106 0.0060 'International Tables Vol C Tables 4.2.6.8 and 6.1.1.4'

loop_
_geom_angle_atom_site_label_1
_geom_angle_atom_site_label_2
_geom_angle_atom_site_label_3
_geom_angle
_geom_angle_publ_flag
O2 N1 O1 122.96(14) ?
O2 N1 C1 118.78(13) ?
O1 N1 C1 118.26(14) ?
C2 C1 C6 121.48(15) ?
C2 C1 N1 118.91(14) ?
C6 C1 N1 119.60(14) ?
C3 C2 C1 119.31(15) ?
C2 C3 C4 120.76(14) ?
C5 C4 C3 118.55(15) ?
C5 C4 N2 116.43(14) ?
C3 C4 N2 125.00(14) ?
C6 C5 C4 121.05(15) ?
C5 C6 C1 118.82(15) ?
C7 N2 C4 120.63(14) yes
N2 C7 C8 121.83(15) yes
C9 C8 C13 118.03(15) ?
C9 C8 C7 120.99(14) ?
C13 C8 C7 120.97(14) ?
C10 C9 C8 121.12(15) ?
C11 C10 C9 119.66(14) ?
O3 C11 C10 124.88(14) ?
O3 C11 C12 115.22(14) ?
C10 C11 C12 119.89(15) ?
C13 C12 C11 119.70(15) ?
C12 C13 C8 121.56(15) ?
C11 O3 C14 117.51(13) ?
O5 N3 O4 123.07(15) ?
O5 N3 C15 118.46(14) ?
O4 N3 C15 118.47(14) ?
C20 C15 C16 122.01(15) ?
C20 C15 N3 119.07(15) ?
C16 C15 N3 118.91(15) ?
C17 C16 C15 118.56(15) ?
C16 C17 C18 120.78(15) ?
C17 C18 C19 119.39(15) ?
C17 C18 N4 122.61(14) ?
C19 C18 N4 117.93(14) ?
C20 C19 C18 120.32(15) ?
C19 C20 C15 118.86(15) ?
C21 N4 C18 118.97(14) yes
N4 C21 C22 122.05(15) yes
C23 C22 C27 118.35(15) ?
C23 C22 C21 120.39(15) ?
C27 C22 C21 121.23(14) ?
C24 C23 C22 121.37(15) ?
C23 C24 C25 119.17(15) ?
O6 C25 C24 125.02(14) ?
O6 C25 C26 114.72(14) ?
C24 C25 C26 120.25(15) ?
C27 C26 C25 120.16(15) ?
C26 C27 C22 120.68(14) ?
C25 O6 C28 117.53(13) ?

loop_
_geom_bond_atom_site_label_1
_geom_bond_atom_site_label_2
_geom_bond_distance
_geom_bond_publ_flag
O1 N1 1.2334(17) ?
O2 N1 1.2259(17) ?
N1 C1 1.461(2) ?
C1 C2 1.382(2) ?
C1 C6 1.383(2) ?
C2 C3 1.377(2) ?
C3 C4 1.399(2) ?
C4 C5 1.396(2) ?
C4 N2 1.410(2) yes
C5 C6 1.382(2) ?
N2 C7 1.277(2) yes
C7 C8 1.454(2) yes
C8 C9 1.394(2) ?
C8 C13 1.398(2) ?
C9 C10 1.387(2) ?
C10 C11 1.387(2) ?
C11 O3 1.3640(19) ?
C11 C12 1.399(2) ?
C12 C13 1.369(2) ?
O3 C14 1.434(2) ?
O4 N3 1.2252(19) ?
O5 N3 1.2239(17) ?
N3 C15 1.462(2) ?
C15 C20 1.384(2) ?
C15 C16 1.387(2) ?
C16 C17 1.379(2) ?
C17 C18 1.394(2) ?
C18 C19 1.398(2) ?
C18 N4 1.412(2) yes
C19 C20 1.381(2) ?
N4 C21 1.278(2) yes
C21 C22 1.455(2) yes
C22 C23 1.393(2) ?
C22 C27 1.403(2) ?
C23 C24 1.387(2) ?
C24 C25 1.388(2) ?
C25 O6 1.3679(19) ?
C25 C26 1.393(2) ?
C26 C27 1.373(2) ?
O6 C28 1.4307(19) ?

loop_
_geom_torsion_atom_site_label_1
_geom_torsion_atom_site_label_2
_geom_torsion_atom_site_label_3
_geom_torsion_atom_site_label_4
_geom_torsion
_geom_torsion_publ_flag
O2 N1 C1 C2 4.8(2) yes
O1 N1 C1 C2 -175.66(15) yes
O2 N1 C1 C6 -174.08(15) yes
O1 N1 C1 C6 5.5(2) yes
C6 C1 C2 C3 -0.5(3) ?
N1 C1 C2 C3 -179.35(15) ?
C1 C2 C3 C4 1.7(3) ?
C2 C3 C4 C5 -2.0(2) ?
C2 C3 C4 N2 179.90(16) ?
C3 C4 C5 C6 1.0(3) ?
N2 C4 C5 C6 179.26(16) ?
C4 C5 C6 C1 0.2(3) ?
C2 C1 C6 C5 -0.5(3) ?
N1 C1 C6 C5 178.37(15) ?
C5 C4 N2 C7 166.24(16) yes
C3 C4 N2 C7 -15.6(2) yes
C4 N2 C7 C8 177.95(14) yes
N2 C7 C8 C9 178.50(16) yes
N2 C7 C8 C13 -0.5(2) yes
C13 C8 C9 C10 1.7(2) ?
C7 C8 C9 C10 -177.38(15) ?
C8 C9 C10 C11 -0.3(2) ?
C9 C10 C11 O3 178.53(15) ?
C9 C10 C11 C12 -1.4(2) ?
O3 C11 C12 C13 -178.32(15) ?
C10 C11 C12 C13 1.6(2) ?
C11 C12 C13 C8 -0.1(3) ?
C9 C8 C13 C12 -1.5(2) ?
C7 C8 C13 C12 177.59(15) ?
C10 C11 O3 C14 -7.6(2) yes
C12 C11 O3 C14 172.34(15) yes
O5 N3 C15 C20 12.7(2) yes
O4 N3 C15 C20 -166.78(16) yes
O5 N3 C15 C16 -168.10(16) yes
O4 N3 C15 C16 12.4(2) yes
C20 C15 C16 C17 2.0(2) ?
N3 C15 C16 C17 -177.11(14) ?
C15 C16 C17 C18 0.0(2) ?
C16 C17 C18 C19 -2.5(2) ?
C16 C17 C18 N4 -179.29(14) ?
C17 C18 C19 C20 3.0(2) ?
N4 C18 C19 C20 179.97(14) ?
C18 C19 C20 C15 -1.0(2) ?
C16 C15 C20 C19 -1.5(2) ?
N3 C15 C20 C19 177.63(14) ?
C17 C18 N4 C21 -42.2(2) yes
C19 C18 N4 C21 141.01(16) yes
C18 N4 C21 C22 177.50(14) yes
N4 C21 C22 C23 173.34(15) yes
N4 C21 C22 C27 -4.7(2) yes
C27 C22 C23 C24 0.7(2) ?
C21 C22 C23 C24 -177.40(15) ?
C22 C23 C24 C25 0.7(2) ?
C23 C24 C25 O6 179.47(15) ?
C23 C24 C25 C26 -1.5(2) ?
O6 C25 C26 C27 179.84(14) ?
C24 C25 C26 C27 0.7(2) ?
C25 C26 C27 C22 0.8(2) ?
C23 C22 C27 C26 -1.5(2) ?
C21 C22 C27 C26 176.58(15) ?
C24 C25 O6 C28 -4.4(2) yes
C26 C25 O6 C28 176.44(15) yes

loop_
_cod_related_entry_id
_cod_related_entry_database
_cod_related_entry_code
1 ChemSpider 230214
